data_4083286
loop_
_publ_author_name
'Barrett, Brittany J.'
'Iluc, Vlad M.'

_publ_section_title
;
 Group 10 Metal Complexes Supported by Pincer Ligands with an Olefinic
 Backbone
;
_journal_issue 10
_journal_name_full Organometallics
_journal_page_first 2565
_journal_paper_doi 10.1021/om500256r
_journal_volume 33
_journal_year 2014
_chemical_formula_sum 'C26 H37 Cl Ni P2'
_chemical_formula_weight 505.66
_chemical_name_systematic
; 
 ? 
;
_space_group_IT_number 14
_symmetry_cell_setting monoclinic
_symmetry_space_group_name_Hall '-P 2yn'
_symmetry_space_group_name_H-M 'P 1 21/n 1'
_atom_sites_solution_hydrogens geom
_atom_sites_solution_primary direct
_atom_sites_solution_secondary difmap
_audit_creation_method SHELXL-97
_cell_angle_alpha 90.00
_cell_angle_beta 97.096(2)
_cell_angle_gamma 90.00
_cell_formula_units_Z 4
_cell_length_a 8.8598(10)
_cell_length_b 9.8216(11)
_cell_length_c 29.245(3)
_cell_measurement_temperature 120(2)
_cell_volume 2525.3(5)
_computing_structure_refinement 'SHELXL-97 (Sheldrick, 1997)'
_computing_structure_solution 'SHELXS-97 (Sheldrick, 1990)'
_diffrn_ambient_temperature 120(2)
_diffrn_measured_fraction_theta_full 1.000
_diffrn_measured_fraction_theta_max 0.999
_diffrn_radiation_monochromator graphite
_diffrn_radiation_source 'fine-focus sealed tube'
_diffrn_radiation_type MoK\a
_diffrn_radiation_wavelength 0.71073
_diffrn_reflns_av_R_equivalents 0.0488
_diffrn_reflns_av_sigmaI/netI 0.0439
_diffrn_reflns_limit_h_max 11
_diffrn_reflns_limit_h_min -11
_diffrn_reflns_limit_k_max 12
_diffrn_reflns_limit_k_min -12
_diffrn_reflns_limit_l_max 36
_diffrn_reflns_limit_l_min -36
_diffrn_reflns_number 22334
_diffrn_reflns_theta_full 25.00
_diffrn_reflns_theta_max 26.38
_diffrn_reflns_theta_min 2.19
_exptl_absorpt_coefficient_mu 1.012
_exptl_absorpt_correction_T_max 0.9400
_exptl_absorpt_correction_T_min 0.8654
_exptl_absorpt_correction_type multi-scan
_exptl_absorpt_process_details 'Bruker AXS area detector scaling and absorption correction'
_exptl_crystal_density_diffrn 1.330
_exptl_crystal_density_method 'not measured'
_exptl_crystal_F_000 1072
_exptl_crystal_size_max 0.10
_exptl_crystal_size_mid 0.10
_exptl_crystal_size_min 0.06
_refine_diff_density_max 0.535
_refine_diff_density_min -0.283
_refine_diff_density_rms 0.067
_refine_ls_extinction_method none
_refine_ls_goodness_of_fit_ref 1.015
_refine_ls_hydrogen_treatment constr
_refine_ls_matrix_type full
_refine_ls_number_parameters 279
_refine_ls_number_reflns 5171
_refine_ls_number_restraints 0
_refine_ls_restrained_S_all 1.015
_refine_ls_R_factor_all 0.0521
_refine_ls_R_factor_gt 0.0345
_refine_ls_shift/su_max 0.001
_refine_ls_shift/su_mean 0.000
_refine_ls_structure_factor_coef Fsqd
_refine_ls_weighting_details 'calc w=1/[\s^2^(Fo^2^)+(0.0366P)^2^+0.4499P] where P=(Fo^2^+2Fc^2^)/3'
_refine_ls_weighting_scheme calc
_refine_ls_wR_factor_gt 0.0695
_refine_ls_wR_factor_ref 0.0743
_reflns_number_gt 4126
_reflns_number_total 5171
_reflns_threshold_expression >2sigma(I)
_cod_data_source_file om500256r_si_002.cif
_cod_data_source_block nipccpt_2
_cod_depositor_comments 'Adding full bibliography for 4083285--4083293.cif.'
_cod_original_sg_symbol_H-M P2(1)/n
_cod_database_code 4083286

loop_
_symmetry_equiv_pos_as_xyz
'x, y, z'
'-x+1/2, y+1/2, -z+1/2'
'-x, -y, -z'
'x-1/2, -y-1/2, z-1/2'

loop_
_atom_site_label
_atom_site_type_symbol
_atom_site_fract_x
_atom_site_fract_y
_atom_site_fract_z
_atom_site_U_iso_or_equiv
_atom_site_adp_type
_atom_site_occupancy
_atom_site_symmetry_multiplicity
_atom_site_calc_flag
_atom_site_refinement_flags
Ni1 Ni 0.62663(3) 0.26785(3) 0.115255(10) 0.01113(8) Uani 1 1 d .
C1 C 0.7384(2) 0.0991(2) 0.11580(7) 0.0139(5) Uani 1 1 d .
Cl Cl 0.47615(6) 0.44607(6) 0.09984(2) 0.02169(14) Uani 1 1 d .
P1 P 0.76078(6) 0.32894(6) 0.060647(19) 0.01181(13) Uani 1 1 d .
P2 P 0.54762(6) 0.19953(6) 0.179448(19) 0.01194(13) Uani 1 1 d .
C11 C 0.9197(2) 0.2125(2) 0.06932(7) 0.0131(5) Uani 1 1 d .
C12 C 0.8908(2) 0.1034(2) 0.09773(7) 0.0142(5) Uani 1 1 d .
C13 C 1.0040(2) 0.0052(2) 0.10766(8) 0.0187(5) Uani 1 1 d .
H13 H 0.9875 -0.0691 0.1273 0.022 Uiso 1 1 calc R
C14 C 1.1407(3) 0.0150(2) 0.08917(8) 0.0204(5) Uani 1 1 d .
H14 H 1.2160 -0.0534 0.0957 0.025 Uiso 1 1 calc R
C15 C 1.1680(3) 0.1243(2) 0.06117(8) 0.0209(5) Uani 1 1 d .
H15 H 1.2621 0.1310 0.0489 0.025 Uiso 1 1 calc R
C16 C 1.0579(2) 0.2233(2) 0.05121(8) 0.0183(5) Uani 1 1 d .
H16 H 1.0762 0.2983 0.0321 0.022 Uiso 1 1 calc R
C21 C 0.4733(2) 0.0270(2) 0.17338(7) 0.0130(5) Uani 1 1 d .
C22 C 0.5477(2) -0.0635(2) 0.14584(7) 0.0144(5) Uani 1 1 d .
C23 C 0.4950(3) -0.1977(2) 0.14114(8) 0.0166(5) Uani 1 1 d .
H23 H 0.5458 -0.2602 0.1235 0.020 Uiso 1 1 calc R
C24 C 0.3709(3) -0.2416(2) 0.16147(8) 0.0186(5) Uani 1 1 d .
H24 H 0.3346 -0.3321 0.1568 0.022 Uiso 1 1 calc R
C25 C 0.2997(3) -0.1529(2) 0.18865(8) 0.0190(5) Uani 1 1 d .
H25 H 0.2151 -0.1829 0.2030 0.023 Uiso 1 1 calc R
C26 C 0.3517(2) -0.0206(2) 0.19495(7) 0.0168(5) Uani 1 1 d .
H26 H 0.3037 0.0389 0.2143 0.020 Uiso 1 1 calc R
C31 C 0.8492(2) 0.5000(2) 0.06175(8) 0.0151(5) Uani 1 1 d .
H31 H 0.9359 0.4946 0.0430 0.018 Uiso 1 1 calc R
C41 C 0.4035(2) 0.2960(2) 0.20685(8) 0.0162(5) Uani 1 1 d .
H41 H 0.3845 0.2451 0.2352 0.019 Uiso 1 1 calc R
C36 C 0.9163(3) 0.5344(3) 0.11111(8) 0.0255(6) Uani 1 1 d .
H36A H 0.9741 0.6195 0.1112 0.038 Uiso 1 1 calc R
H36B H 0.9839 0.4606 0.1235 0.038 Uiso 1 1 calc R
H36C H 0.8338 0.5451 0.1303 0.038 Uiso 1 1 calc R
C35 C 0.7432(3) 0.6130(2) 0.04091(8) 0.0199(5) Uani 1 1 d .
H35A H 0.7075 0.5912 0.0087 0.030 Uiso 1 1 calc R
H35B H 0.7984 0.6997 0.0424 0.030 Uiso 1 1 calc R
H35C H 0.6558 0.6205 0.0583 0.030 Uiso 1 1 calc R
C34 C 0.5972(3) 0.1626(2) -0.00347(8) 0.0213(5) Uani 1 1 d .
H34A H 0.5433 0.1513 -0.0346 0.032 Uiso 1 1 calc R
H34B H 0.5249 0.1540 0.0192 0.032 Uiso 1 1 calc R
H34C H 0.6758 0.0924 0.0023 0.032 Uiso 1 1 calc R
C33 C 0.7801(3) 0.3238(2) -0.03515(8) 0.0196(5) Uani 1 1 d .
H33A H 0.7244 0.3135 -0.0661 0.029 Uiso 1 1 calc R
H33B H 0.8613 0.2556 -0.0306 0.029 Uiso 1 1 calc R
H33C H 0.8245 0.4152 -0.0319 0.029 Uiso 1 1 calc R
C32 C 0.6713(2) 0.3035(2) 0.00076(7) 0.0143(5) Uani 1 1 d .
H32 H 0.5884 0.3726 -0.0054 0.017 Uiso 1 1 calc R
C42 C 0.7106(3) 0.1733(2) 0.22543(8) 0.0164(5) Uani 1 1 d .
H42 H 0.7584 0.0851 0.2179 0.020 Uiso 1 1 calc R
C43 C 0.4655(3) 0.4370(2) 0.22218(8) 0.0211(5) Uani 1 1 d .
H43A H 0.5036 0.4829 0.1961 0.032 Uiso 1 1 calc R
H43B H 0.5486 0.4266 0.2474 0.032 Uiso 1 1 calc R
H43C H 0.3840 0.4915 0.2328 0.032 Uiso 1 1 calc R
C44 C 0.2507(2) 0.3085(2) 0.17614(8) 0.0197(5) Uani 1 1 d .
H44A H 0.2633 0.3657 0.1494 0.030 Uiso 1 1 calc R
H44B H 0.1755 0.3500 0.1938 0.030 Uiso 1 1 calc R
H44C H 0.2156 0.2178 0.1656 0.030 Uiso 1 1 calc R
C45 C 0.6644(3) 0.1555(3) 0.27391(8) 0.0229(5) Uani 1 1 d .
H45A H 0.5818 0.0889 0.2730 0.034 Uiso 1 1 calc R
H45B H 0.6300 0.2431 0.2849 0.034 Uiso 1 1 calc R
H45C H 0.7521 0.1232 0.2948 0.034 Uiso 1 1 calc R
C46 C 0.8343(3) 0.2810(3) 0.22465(9) 0.0255(6) Uani 1 1 d .
H46A H 0.8641 0.2872 0.1935 0.038 Uiso 1 1 calc R
H46B H 0.9229 0.2556 0.2464 0.038 Uiso 1 1 calc R
H46C H 0.7954 0.3693 0.2335 0.038 Uiso 1 1 calc R
C2 C 0.6832(2) -0.0251(2) 0.12455(7) 0.0152(5) Uani 1 1 d .
H2 H 0.7413 -0.0995 0.1155 0.018 Uiso 1 1 calc R

loop_
_atom_site_aniso_label
_atom_site_aniso_U_11
_atom_site_aniso_U_22
_atom_site_aniso_U_33
_atom_site_aniso_U_23
_atom_site_aniso_U_13
_atom_site_aniso_U_12
Ni1 0.01250(14) 0.01006(15) 0.01160(15) 0.00181(11) 0.00455(11) 0.00248(11)
C1 0.0179(12) 0.0139(12) 0.0099(11) -0.0006(9) 0.0020(9) 0.0028(9)
Cl 0.0233(3) 0.0182(3) 0.0261(3) 0.0091(2) 0.0130(2) 0.0102(2)
P1 0.0121(3) 0.0122(3) 0.0117(3) 0.0003(2) 0.0037(2) 0.0010(2)
P2 0.0134(3) 0.0119(3) 0.0109(3) 0.0010(2) 0.0030(2) 0.0000(2)
C11 0.0133(11) 0.0155(11) 0.0107(11) -0.0014(9) 0.0022(9) 0.0019(9)
C12 0.0142(11) 0.0173(12) 0.0108(11) -0.0031(9) 0.0007(9) 0.0008(9)
C13 0.0194(12) 0.0161(12) 0.0201(13) 0.0003(10) 0.0002(10) 0.0018(9)
C14 0.0201(12) 0.0195(13) 0.0209(13) -0.0045(10) -0.0004(10) 0.0096(10)
C15 0.0128(12) 0.0300(14) 0.0211(13) -0.0041(11) 0.0070(10) 0.0033(10)
C16 0.0172(12) 0.0202(12) 0.0184(12) 0.0018(10) 0.0064(9) 0.0001(10)
C21 0.0156(11) 0.0132(11) 0.0100(11) 0.0027(9) 0.0001(9) 0.0016(9)
C22 0.0143(11) 0.0188(12) 0.0096(11) 0.0038(9) -0.0005(9) 0.0031(9)
C23 0.0202(12) 0.0141(12) 0.0142(12) -0.0011(9) -0.0025(9) 0.0042(9)
C24 0.0251(13) 0.0121(12) 0.0174(12) 0.0034(10) -0.0021(10) -0.0010(10)
C25 0.0224(13) 0.0196(13) 0.0155(12) 0.0040(10) 0.0040(10) -0.0038(10)
C26 0.0201(12) 0.0171(12) 0.0141(12) 0.0014(9) 0.0056(9) 0.0012(9)
C31 0.0155(11) 0.0136(11) 0.0169(12) 0.0004(9) 0.0046(9) -0.0020(9)
C41 0.0206(12) 0.0168(12) 0.0128(11) -0.0012(9) 0.0079(9) -0.0003(9)
C36 0.0307(14) 0.0225(14) 0.0223(13) -0.0047(11) -0.0005(11) -0.0044(11)
C35 0.0246(13) 0.0139(12) 0.0226(13) 0.0019(10) 0.0084(10) 0.0001(10)
C34 0.0239(13) 0.0209(13) 0.0191(13) -0.0007(10) 0.0028(10) -0.0059(10)
C33 0.0203(13) 0.0233(13) 0.0153(12) -0.0001(10) 0.0024(10) -0.0018(10)
C32 0.0140(11) 0.0179(12) 0.0106(11) 0.0009(9) -0.0001(9) 0.0009(9)
C42 0.0186(12) 0.0164(12) 0.0137(12) 0.0017(9) 0.0004(9) 0.0016(9)
C43 0.0277(13) 0.0156(12) 0.0211(13) -0.0018(10) 0.0078(10) 0.0012(10)
C44 0.0164(12) 0.0212(13) 0.0229(13) -0.0006(10) 0.0075(10) 0.0026(10)
C45 0.0301(14) 0.0246(14) 0.0133(12) 0.0018(10) -0.0001(10) 0.0010(11)
C46 0.0211(13) 0.0307(15) 0.0233(14) 0.0025(11) -0.0035(10) -0.0055(11)
C2 0.0153(11) 0.0154(12) 0.0147(12) -0.0008(9) 0.0017(9) 0.0042(9)

loop_
_atom_type_symbol
_atom_type_description
_atom_type_scat_dispersion_real
_atom_type_scat_dispersion_imag
_atom_type_scat_source
C C 0.0033 0.0016 'International Tables Vol C Tables 4.2.6.8 and 6.1.1.4'
H H 0.0000 0.0000 'International Tables Vol C Tables 4.2.6.8 and 6.1.1.4'
P P 0.1023 0.0942 'International Tables Vol C Tables 4.2.6.8 and 6.1.1.4'
Cl Cl 0.1484 0.1585 'International Tables Vol C Tables 4.2.6.8 and 6.1.1.4'
Ni Ni 0.3393 1.1124 'International Tables Vol C Tables 4.2.6.8 and 6.1.1.4'

loop_
_geom_angle_atom_site_label_1
_geom_angle_atom_site_label_2
_geom_angle_atom_site_label_3
_geom_angle
C1 Ni1 P2 87.01(6)
C1 Ni1 P1 85.24(7)
P2 Ni1 P1 165.91(3)
C1 Ni1 Cl 167.63(7)
P2 Ni1 Cl 99.72(2)
P1 Ni1 Cl 90.13(2)
C2 C1 C12 116.88(19)
C2 C1 Ni1 125.43(17)
C12 C1 Ni1 116.95(15)
C11 P1 C32 106.45(10)
C11 P1 C31 104.53(10)
C32 P1 C31 105.66(10)
C11 P1 Ni1 102.01(7)
C32 P1 Ni1 116.52(7)
C31 P1 Ni1 120.16(7)
C21 P2 C41 104.97(10)
C21 P2 C42 100.39(10)
C41 P2 C42 105.82(10)
C21 P2 Ni1 110.63(7)
C41 P2 Ni1 121.70(8)
C42 P2 Ni1 111.08(7)
C16 C11 C12 121.1(2)
C16 C11 P1 127.10(17)
C12 C11 P1 111.78(16)
C13 C12 C11 118.2(2)
C13 C12 C1 123.9(2)
C11 C12 C1 117.83(19)
C14 C13 C12 120.6(2)
C14 C13 H13 119.7
C12 C13 H13 119.7
C15 C14 C13 120.5(2)
C15 C14 H14 119.8
C13 C14 H14 119.8
C16 C15 C14 119.9(2)
C16 C15 H15 120.1
C14 C15 H15 120.1
C15 C16 C11 119.7(2)
C15 C16 H16 120.2
C11 C16 H16 120.2
C26 C21 C22 119.1(2)
C26 C21 P2 123.98(17)
C22 C21 P2 116.87(16)
C23 C22 C21 118.3(2)
C23 C22 C2 118.7(2)
C21 C22 C2 122.9(2)
C24 C23 C22 121.7(2)
C24 C23 H23 119.2
C22 C23 H23 119.2
C23 C24 C25 119.7(2)
C23 C24 H24 120.2
C25 C24 H24 120.2
C24 C25 C26 120.0(2)
C24 C25 H25 120.0
C26 C25 H25 120.0
C25 C26 C21 121.2(2)
C25 C26 H26 119.4
C21 C26 H26 119.4
C36 C31 C35 111.30(19)
C36 C31 P1 109.34(16)
C35 C31 P1 114.42(15)
C36 C31 H31 107.1
C35 C31 H31 107.1
P1 C31 H31 107.1
C44 C41 C43 110.89(19)
C44 C41 P2 113.19(15)
C43 C41 P2 110.30(15)
C44 C41 H41 107.4
C43 C41 H41 107.4
P2 C41 H41 107.4
C31 C36 H36A 109.5
C31 C36 H36B 109.5
H36A C36 H36B 109.5
C31 C36 H36C 109.5
H36A C36 H36C 109.5
H36B C36 H36C 109.5
C31 C35 H35A 109.5
C31 C35 H35B 109.5
H35A C35 H35B 109.5
C31 C35 H35C 109.5
H35A C35 H35C 109.5
H35B C35 H35C 109.5
C32 C34 H34A 109.5
C32 C34 H34B 109.5
H34A C34 H34B 109.5
C32 C34 H34C 109.5
H34A C34 H34C 109.5
H34B C34 H34C 109.5
C32 C33 H33A 109.5
C32 C33 H33B 109.5
H33A C33 H33B 109.5
C32 C33 H33C 109.5
H33A C33 H33C 109.5
H33B C33 H33C 109.5
C33 C32 C34 111.34(18)
C33 C32 P1 113.71(15)
C34 C32 P1 109.16(15)
C33 C32 H32 107.5
C34 C32 H32 107.5
P1 C32 H32 107.5
C46 C42 C45 111.52(19)
C46 C42 P2 112.77(16)
C45 C42 P2 114.29(16)
C46 C42 H42 105.8
C45 C42 H42 105.8
P2 C42 H42 105.8
C41 C43 H43A 109.5
C41 C43 H43B 109.5
H43A C43 H43B 109.5
C41 C43 H43C 109.5
H43A C43 H43C 109.5
H43B C43 H43C 109.5
C41 C44 H44A 109.5
C41 C44 H44B 109.5
H44A C44 H44B 109.5
C41 C44 H44C 109.5
H44A C44 H44C 109.5
H44B C44 H44C 109.5
C42 C45 H45A 109.5
C42 C45 H45B 109.5
H45A C45 H45B 109.5
C42 C45 H45C 109.5
H45A C45 H45C 109.5
H45B C45 H45C 109.5
C42 C46 H46A 109.5
C42 C46 H46B 109.5
H46A C46 H46B 109.5
C42 C46 H46C 109.5
H46A C46 H46C 109.5
H46B C46 H46C 109.5
C1 C2 C22 130.3(2)
C1 C2 H2 114.9
C22 C2 H2 114.9

loop_
_geom_bond_atom_site_label_1
_geom_bond_atom_site_label_2
_geom_bond_distance
Ni1 C1 1.930(2)
Ni1 P2 2.1884(6)
Ni1 P1 2.1891(6)
Ni1 Cl 2.2127(6)
C1 C2 1.351(3)
C1 C12 1.510(3)
P1 C11 1.807(2)
P1 C32 1.848(2)
P1 C31 1.852(2)
P2 C21 1.818(2)
P2 C41 1.850(2)
P2 C42 1.865(2)
C11 C16 1.397(3)
C11 C12 1.399(3)
C12 C13 1.396(3)
C13 C14 1.389(3)
C13 H13 0.9500
C14 C15 1.389(3)
C14 H14 0.9500
C15 C16 1.383(3)
C15 H15 0.9500
C16 H16 0.9500
C21 C26 1.395(3)
C21 C22 1.416(3)
C22 C23 1.400(3)
C22 C2 1.468(3)
C23 C24 1.382(3)
C23 H23 0.9500
C24 C25 1.382(3)
C24 H24 0.9500
C25 C26 1.384(3)
C25 H25 0.9500
C26 H26 0.9500
C31 C36 1.529(3)
C31 C35 1.531(3)
C31 H31 1.0000
C41 C44 1.534(3)
C41 C43 1.536(3)
C41 H41 1.0000
C36 H36A 0.9800
C36 H36B 0.9800
C36 H36C 0.9800
C35 H35A 0.9800
C35 H35B 0.9800
C35 H35C 0.9800
C34 C32 1.530(3)
C34 H34A 0.9800
C34 H34B 0.9800
C34 H34C 0.9800
C33 C32 1.524(3)
C33 H33A 0.9800
C33 H33B 0.9800
C33 H33C 0.9800
C32 H32 1.0000
C42 C46 1.526(3)
C42 C45 1.533(3)
C42 H42 1.0000
C43 H43A 0.9800
C43 H43B 0.9800
C43 H43C 0.9800
C44 H44A 0.9800
C44 H44B 0.9800
C44 H44C 0.9800
C45 H45A 0.9800
C45 H45B 0.9800
C45 H45C 0.9800
C46 H46A 0.9800
C46 H46B 0.9800
C46 H46C 0.9800
C2 H2 0.9500
